data_7007834
loop_
_publ_author_name
'Hou, Xiu-Feng'
'Liu, Shu'
'Wang, Hui'
'Chen, Yin-Qiang'
'Jin, Guo-Xin'

_publ_section_title
;
 Binuclear half-sandwich cobalt(III) and rhodium(III)
 ortho-carboranedichalocogenolato complexes with ether chain-bridged
 bis(cyclopentadienyl) ligand.
;
_journal_issue 44
_journal_name_full 'Dalton transactions (Cambridge, England : 2003)'
_journal_page_first 5231
_journal_page_last 5239
_journal_paper_doi 10.1039/b611266h
_journal_year 2006
_chemical_formula_sum 'C16 H26 B10 Co2 O Se2'
_chemical_formula_weight 618.25
_chemical_name_systematic
;
?
;
_space_group_IT_number 61
_symmetry_cell_setting orthorhombic
_symmetry_space_group_name_Hall '-P 2ac 2ab'
_symmetry_space_group_name_H-M 'P b c a'
_atom_sites_solution_hydrogens geom
_atom_sites_solution_primary direct
_atom_sites_solution_secondary difmap
_audit_creation_method SHELXL-97
_cell_angle_alpha 90.00
_cell_angle_beta 90.00
_cell_angle_gamma 90.00
_cell_formula_units_Z 8
_cell_length_a 13.145(4)
_cell_length_b 15.462(5)
_cell_length_c 23.036(7)
_cell_measurement_reflns_used 1009
_cell_measurement_temperature 298(2)
_cell_measurement_theta_max 25.913
_cell_measurement_theta_min 2.693
_cell_volume 4682(3)
_computing_cell_refinement 'Bruker SMART'
_computing_data_collection 'Bruker SMART'
_computing_data_reduction 'Bruker SHELXTL'
_computing_molecular_graphics 'Bruker SHELXTL'
_computing_publication_material 'Bruker SHELXTL'
_computing_structure_refinement 'SHELXL-97 (Sheldrick, 1997)'
_computing_structure_solution 'SHELXS-97 (Sheldrick, 1990)'
_diffrn_ambient_temperature 298(2)
_diffrn_measured_fraction_theta_full 1.000
_diffrn_measured_fraction_theta_max 1.000
_diffrn_measurement_device_type 'CCD area detector'
_diffrn_measurement_method 'phi and omega scans'
_diffrn_radiation_monochromator graphite
_diffrn_radiation_source 'fine-focus sealed tube'
_diffrn_radiation_type MoK\a
_diffrn_radiation_wavelength 0.71073
_diffrn_reflns_av_R_equivalents 0.0446
_diffrn_reflns_av_sigmaI/netI 0.0462
_diffrn_reflns_limit_h_max 15
_diffrn_reflns_limit_h_min -15
_diffrn_reflns_limit_k_max 18
_diffrn_reflns_limit_k_min -18
_diffrn_reflns_limit_l_max 27
_diffrn_reflns_limit_l_min -21
_diffrn_reflns_number 18710
_diffrn_reflns_theta_full 25.01
_diffrn_reflns_theta_max 25.01
_diffrn_reflns_theta_min 1.77
_diffrn_standards_decay_% 6.19
_exptl_absorpt_coefficient_mu 4.535
_exptl_absorpt_correction_T_max 0.9148
_exptl_absorpt_correction_T_min 0.4641
_exptl_absorpt_correction_type multi-scan
_exptl_absorpt_process_details SADABS
_exptl_crystal_colour green
_exptl_crystal_density_diffrn 1.754
_exptl_crystal_density_method 'not measured'
_exptl_crystal_description prism
_exptl_crystal_F_000 2416
_exptl_crystal_size_max 0.20
_exptl_crystal_size_mid 0.10
_exptl_crystal_size_min 0.02
_refine_diff_density_max 1.975
_refine_diff_density_min -0.265
_refine_diff_density_rms 0.113
_refine_ls_extinction_method none
_refine_ls_goodness_of_fit_ref 0.891
_refine_ls_hydrogen_treatment constr
_refine_ls_matrix_type full
_refine_ls_number_parameters 290
_refine_ls_number_reflns 4130
_refine_ls_number_restraints 0
_refine_ls_restrained_S_all 0.891
_refine_ls_R_factor_all 0.0606
_refine_ls_R_factor_gt 0.0372
_refine_ls_shift/su_max 0.001
_refine_ls_shift/su_mean 0.000
_refine_ls_structure_factor_coef Fsqd
_refine_ls_weighting_details 'calc w=1/[\s^2^(Fo^2^)+(0.0505P)^2^+0.0000P] where P=(Fo^2^+2Fc^2^)/3'
_refine_ls_weighting_scheme calc
_refine_ls_wR_factor_gt 0.0827
_refine_ls_wR_factor_ref 0.0880
_reflns_number_gt 2686
_reflns_number_total 4130
_reflns_threshold_expression >2sigma(I)
_cod_data_source_file b611266h.txt
_cod_data_source_block f60614c
_cod_depositor_comments
;
The following automatic conversions were performed:
'_symmetry_cell_setting' value 'Orthorhombic' changed to 'orthorhombic'
according to '/home/saulius/struct/CIF-dictionaries/cif_core.dic'
dictionary named 'cif_core.dic' version 2.4.1 from 2010-06-29.

Automatic conversion script
Id: cif_fix_enum 1527 2010-12-29 10:47:43Z saulius 
;
_cod_original_cell_volume 4682(2)
_cod_original_sg_symbol_H-M Pbca
_cod_database_code 7007834

loop_
_symmetry_equiv_pos_as_xyz
'x, y, z'
'-x+1/2, -y, z+1/2'
'-x, y+1/2, -z+1/2'
'x+1/2, -y+1/2, -z'
'-x, -y, -z'
'x-1/2, y, -z-1/2'
'x, -y-1/2, z-1/2'
'-x-1/2, y-1/2, z'

loop_
_atom_site_label
_atom_site_type_symbol
_atom_site_fract_x
_atom_site_fract_y
_atom_site_fract_z
_atom_site_U_iso_or_equiv
_atom_site_adp_type
_atom_site_occupancy
_atom_site_symmetry_multiplicity
_atom_site_calc_flag
_atom_site_refinement_flags
_atom_site_disorder_assembly
_atom_site_disorder_group
Se1 Se 0.23067(3) 0.88926(3) 0.669727(18) 0.03308(13) Uani 1 1 d . . .
Se2 Se 0.04414(3) 0.88689(3) 0.58108(2) 0.03903(15) Uani 1 1 d . . .
Co1 Co 0.07712(4) 0.81627(4) 0.66737(3) 0.03646(17) Uani 1 1 d . . .
Co2 Co 0.08490(5) 0.97215(4) 0.65942(2) 0.03601(17) Uani 1 1 d . . .
O1 O 0.1689(3) 0.9053(2) 0.79526(14) 0.0522(9) Uani 1 1 d . . .
C1 C -0.0183(4) 0.7857(4) 0.7359(2) 0.0573(15) Uani 1 1 d . . .
H1 H -0.0504 0.8275 0.7621 0.069 Uiso 1 1 calc R . .
C2 C -0.0584(4) 0.7578(4) 0.6824(3) 0.0588(16) Uani 1 1 d . . .
H2 H -0.1241 0.7746 0.6658 0.071 Uiso 1 1 calc R . .
C3 C 0.0112(4) 0.6975(3) 0.6583(2) 0.0601(16) Uani 1 1 d . . .
H3 H 0.0024 0.6657 0.6219 0.072 Uiso 1 1 calc R . .
C4 C 0.0927(4) 0.6905(3) 0.6960(2) 0.0513(14) Uani 1 1 d . . .
H4 H 0.1526 0.6538 0.6901 0.062 Uiso 1 1 calc R . .
C5 C 0.0765(4) 0.7469(3) 0.7446(2) 0.0482(13) Uani 1 1 d . . .
C6 C 0.1475(4) 0.7537(3) 0.7958(2) 0.0638(16) Uani 1 1 d . . .
H6A H 0.1349 0.7052 0.8216 0.077 Uiso 1 1 calc R . .
H6B H 0.2169 0.7487 0.7819 0.077 Uiso 1 1 calc R . .
C7 C 0.1382(5) 0.8362(4) 0.8302(2) 0.0673(17) Uani 1 1 d . . .
H7A H 0.0683 0.8444 0.8425 0.081 Uiso 1 1 calc R . .
H7B H 0.1807 0.8331 0.8646 0.081 Uiso 1 1 calc R . .
C8 C 0.1546(4) 0.9871(3) 0.8213(2) 0.0559(14) Uani 1 1 d . . .
H8A H 0.2017 0.9943 0.8534 0.067 Uiso 1 1 calc R . .
H8B H 0.0859 0.9916 0.8364 0.067 Uiso 1 1 calc R . .
C9 C 0.1725(4) 1.0563(3) 0.7766(2) 0.0544(14) Uani 1 1 d . . .
H9A H 0.1715 1.1121 0.7958 0.065 Uiso 1 1 calc R . .
H9B H 0.2400 1.0483 0.7604 0.065 Uiso 1 1 calc R . .
C10 C 0.0972(4) 1.0581(3) 0.7276(2) 0.0451(12) Uani 1 1 d . . .
C11 C -0.0013(4) 1.0214(3) 0.7263(2) 0.0531(14) Uani 1 1 d . . .
H11 H -0.0330 0.9878 0.7575 0.064 Uiso 1 1 calc R . .
C12 C -0.0452(4) 1.0401(3) 0.6723(3) 0.0580(15) Uani 1 1 d . . .
H12 H -0.1133 1.0226 0.6597 0.070 Uiso 1 1 calc R . .
C13 C 0.0242(4) 1.0918(3) 0.6398(3) 0.0559(15) Uani 1 1 d . . .
H13 H 0.0129 1.1155 0.6008 0.067 Uiso 1 1 calc R . .
C14 C 0.1111(4) 1.1030(3) 0.6741(2) 0.0523(14) Uani 1 1 d . . .
H14 H 0.1724 1.1349 0.6628 0.063 Uiso 1 1 calc R . .
C15 C 0.2724(3) 0.8779(3) 0.58759(19) 0.0384(11) Uani 1 1 d . . .
C16 C 0.1779(3) 0.8768(3) 0.54248(19) 0.0387(11) Uani 1 1 d . . .
B3 B 0.2530(4) 0.9683(4) 0.5456(2) 0.0435(14) Uani 1 1 d . . .
H3A H 0.2292 1.0319 0.5621 0.052 Uiso 1 1 calc R . .
B4 B 0.3763(4) 0.9271(4) 0.5580(3) 0.0512(16) Uani 1 1 d . . .
H4A H 0.4329 0.9645 0.5826 0.061 Uiso 1 1 calc R . .
B5 B 0.3699(5) 0.8147(4) 0.5638(3) 0.0574(18) Uani 1 1 d . . .
H5 H 0.4228 0.7798 0.5924 0.069 Uiso 1 1 calc R . .
B6 B 0.2406(4) 0.7813(4) 0.5545(2) 0.0460(15) Uani 1 1 d . . .
H6 H 0.2091 0.7244 0.5769 0.055 Uiso 1 1 calc R . .
B7 B 0.2073(5) 0.9262(4) 0.4788(2) 0.0559(17) Uani 1 1 d . . .
H7 H 0.1534 0.9628 0.4518 0.067 Uiso 1 1 calc R . .
B8 B 0.3376(5) 0.9567(5) 0.4867(3) 0.0607(18) Uani 1 1 d . . .
H8 H 0.3697 1.0131 0.4641 0.073 Uiso 1 1 calc R . .
B9 B 0.4087(5) 0.8597(5) 0.4985(3) 0.067(2) Uani 1 1 d . . .
H9 H 0.4878 0.8528 0.4836 0.080 Uiso 1 1 calc R . .
B10 B 0.3243(5) 0.7719(5) 0.4958(3) 0.067(2) Uani 1 1 d . . .
H10 H 0.3476 0.7082 0.4792 0.080 Uiso 1 1 calc R . .
B11 B 0.1993(5) 0.8114(4) 0.4840(2) 0.0566(17) Uani 1 1 d . . .
H11A H 0.1406 0.7748 0.4605 0.068 Uiso 1 1 calc R . .
B12 B 0.3054(5) 0.8599(5) 0.4495(3) 0.067(2) Uani 1 1 d . . .
H12A H 0.3170 0.8541 0.4024 0.080 Uiso 1 1 calc R . .

loop_
_atom_site_aniso_label
_atom_site_aniso_U_11
_atom_site_aniso_U_22
_atom_site_aniso_U_33
_atom_site_aniso_U_23
_atom_site_aniso_U_13
_atom_site_aniso_U_12
Se1 0.0282(2) 0.0436(3) 0.0275(3) 0.0014(2) -0.00017(18) -0.0023(2)
Se2 0.0283(3) 0.0524(3) 0.0365(3) -0.0040(2) -0.0042(2) -0.0001(2)
Co1 0.0311(4) 0.0407(4) 0.0376(4) 0.0012(3) 0.0027(3) -0.0062(3)
Co2 0.0313(4) 0.0397(4) 0.0370(4) -0.0049(3) 0.0003(3) 0.0029(3)
O1 0.069(3) 0.052(2) 0.035(2) -0.0008(16) 0.0062(18) -0.0093(19)
C1 0.053(4) 0.058(4) 0.062(4) 0.001(3) 0.024(3) -0.014(3)
C2 0.040(3) 0.065(4) 0.072(4) 0.014(3) -0.003(3) -0.018(3)
C3 0.068(4) 0.052(4) 0.061(4) -0.002(3) -0.001(3) -0.025(3)
C4 0.050(3) 0.038(3) 0.066(4) 0.010(3) 0.005(3) -0.006(3)
C5 0.049(3) 0.050(3) 0.046(3) 0.010(3) 0.004(3) -0.015(3)
C6 0.077(4) 0.063(4) 0.051(4) 0.017(3) -0.010(3) -0.016(3)
C7 0.082(4) 0.081(4) 0.039(3) 0.012(3) -0.004(3) -0.024(4)
C8 0.063(4) 0.068(4) 0.036(3) -0.015(3) -0.001(3) -0.003(3)
C9 0.065(4) 0.049(3) 0.049(3) -0.016(3) -0.002(3) -0.004(3)
C10 0.043(3) 0.041(3) 0.051(3) -0.014(2) -0.002(3) 0.003(2)
C11 0.049(3) 0.053(3) 0.057(4) -0.017(3) 0.015(3) 0.011(3)
C12 0.037(3) 0.061(4) 0.076(4) -0.018(3) -0.008(3) 0.018(3)
C13 0.055(4) 0.046(3) 0.067(4) -0.002(3) -0.012(3) 0.014(3)
C14 0.053(3) 0.038(3) 0.066(4) 0.002(3) -0.006(3) 0.001(2)
C15 0.029(3) 0.053(3) 0.032(3) 0.001(2) 0.002(2) 0.002(2)
C16 0.034(3) 0.053(3) 0.029(3) 0.002(2) -0.002(2) -0.001(2)
B3 0.040(3) 0.055(4) 0.036(3) 0.010(3) -0.001(3) -0.006(3)
B4 0.030(3) 0.082(5) 0.041(4) 0.009(3) 0.002(3) -0.007(3)
B5 0.052(4) 0.066(4) 0.054(4) 0.003(3) 0.010(3) 0.016(3)
B6 0.045(4) 0.047(4) 0.046(4) -0.002(3) 0.002(3) 0.006(3)
B7 0.056(4) 0.078(5) 0.034(4) 0.008(3) -0.001(3) 0.002(3)
B8 0.055(4) 0.085(5) 0.042(4) 0.015(3) 0.011(3) -0.013(4)
B9 0.048(4) 0.104(6) 0.048(4) 0.001(4) 0.017(3) 0.004(4)
B10 0.067(5) 0.080(5) 0.053(4) -0.014(4) 0.016(4) 0.021(4)
B11 0.061(4) 0.074(5) 0.035(3) -0.013(3) 0.004(3) -0.003(3)
B12 0.069(5) 0.097(6) 0.034(4) 0.000(3) 0.018(3) 0.007(4)

loop_
_atom_type_symbol
_atom_type_description
_atom_type_scat_dispersion_real
_atom_type_scat_dispersion_imag
_atom_type_scat_source
C C 0.0033 0.0016 'International Tables Vol C Tables 4.2.6.8 and 6.1.1.4'
H H 0.0000 0.0000 'International Tables Vol C Tables 4.2.6.8 and 6.1.1.4'
B B 0.0013 0.0007 'International Tables Vol C Tables 4.2.6.8 and 6.1.1.4'
O O 0.0106 0.0060 'International Tables Vol C Tables 4.2.6.8 and 6.1.1.4'
Co Co 0.3494 0.9721 'International Tables Vol C Tables 4.2.6.8 and 6.1.1.4'
Se Se -0.0929 2.2259 'International Tables Vol C Tables 4.2.6.8 and 6.1.1.4'

loop_
_geom_angle_atom_site_label_1
_geom_angle_atom_site_label_2
_geom_angle_atom_site_label_3
_geom_angle
_geom_angle_site_symmetry_1
_geom_angle_site_symmetry_3
_geom_angle_publ_flag
C15 Se1 Co1 100.13(13) . . ?
C15 Se1 Co2 100.40(13) . . ?
Co1 Se1 Co2 62.99(3) . . ?
C16 Se2 Co2 101.02(13) . . ?
C16 Se2 Co1 100.55(13) . . ?
Co2 Se2 Co1 63.35(3) . . ?
C2 Co1 C3 40.8(2) . . ?
C2 Co1 C4 67.2(2) . . ?
C3 Co1 C4 39.4(2) . . ?
C2 Co1 C1 40.2(2) . . ?
C3 Co1 C1 67.4(2) . . ?
C4 Co1 C1 66.5(2) . . ?
C2 Co1 C5 67.7(2) . . ?
C3 Co1 C5 67.7(2) . . ?
C4 Co1 C5 40.55(19) . . ?
C1 Co1 C5 39.34(19) . . ?
C2 Co1 Se2 101.12(16) . . ?
C3 Co1 Se2 104.94(16) . . ?
C4 Co1 Se2 137.69(16) . . ?
C1 Co1 Se2 130.59(17) . . ?
C5 Co1 Se2 168.71(14) . . ?
C2 Co1 Se1 168.59(17) . . ?
C3 Co1 Se1 144.28(18) . . ?
C4 Co1 Se1 111.44(15) . . ?
C1 Co1 Se1 128.44(16) . . ?
C5 Co1 Se1 103.61(14) . . ?
Se2 Co1 Se1 87.32(3) . . ?
C2 Co1 Co2 119.63(17) . . ?
C3 Co1 Co2 155.01(18) . . ?
C4 Co1 Co2 163.48(16) . . ?
C1 Co1 Co2 108.09(16) . . ?
C5 Co1 Co2 125.40(15) . . ?
Se2 Co1 Co2 58.11(2) . . ?
Se1 Co1 Co2 58.59(2) . . ?
C12 Co2 C11 40.06(19) . . ?
C12 Co2 C10 67.7(2) . . ?
C11 Co2 C10 40.12(19) . . ?
C12 Co2 C13 40.8(2) . . ?
C11 Co2 C13 67.7(2) . . ?
C10 Co2 C13 67.7(2) . . ?
C12 Co2 C14 67.2(2) . . ?
C11 Co2 C14 67.0(2) . . ?
C10 Co2 C14 40.22(19) . . ?
C13 Co2 C14 39.51(19) . . ?
C12 Co2 Se2 102.46(16) . . ?
C11 Co2 Se2 132.19(16) . . ?
C10 Co2 Se2 170.13(14) . . ?
C13 Co2 Se2 104.56(16) . . ?
C14 Co2 Se2 136.43(15) . . ?
C12 Co2 Se1 165.52(17) . . ?
C11 Co2 Se1 125.67(16) . . ?
C10 Co2 Se1 102.34(14) . . ?
C13 Co2 Se1 146.88(17) . . ?
C14 Co2 Se1 112.60(15) . . ?
Se2 Co2 Se1 87.48(3) . . ?
C12 Co2 Co1 117.98(17) . . ?
C11 Co2 Co1 106.78(16) . . ?
C10 Co2 Co1 125.98(15) . . ?
C13 Co2 Co1 153.21(16) . . ?
C14 Co2 Co1 164.50(15) . . ?
Se2 Co2 Co1 58.54(3) . . ?
Se1 Co2 Co1 58.42(2) . . ?
C7 O1 C8 113.6(4) . . ?
C5 C1 C2 109.1(5) . . ?
C5 C1 Co1 70.6(3) . . ?
C2 C1 Co1 68.2(3) . . ?
C5 C1 H1 125.4 . . ?
C2 C1 H1 125.4 . . ?
Co1 C1 H1 125.4 . . ?
C1 C2 C3 107.6(5) . . ?
C1 C2 Co1 71.6(3) . . ?
C3 C2 Co1 70.1(3) . . ?
C1 C2 H2 126.2 . . ?
C3 C2 H2 126.2 . . ?
Co1 C2 H2 126.2 . . ?
C4 C3 C2 107.8(5) . . ?
C4 C3 Co1 71.2(3) . . ?
C2 C3 Co1 69.1(3) . . ?
C4 C3 H3 126.1 . . ?
C2 C3 H3 126.1 . . ?
Co1 C3 H3 126.1 . . ?
C3 C4 C5 109.1(5) . . ?
C3 C4 Co1 69.4(3) . . ?
C5 C4 Co1 70.3(3) . . ?
C3 C4 H4 125.5 . . ?
C5 C4 H4 125.5 . . ?
Co1 C4 H4 125.5 . . ?
C1 C5 C4 106.4(5) . . ?
C1 C5 C6 129.4(5) . . ?
C4 C5 C6 124.1(5) . . ?
C1 C5 Co1 70.1(3) . . ?
C4 C5 Co1 69.2(3) . . ?
C6 C5 Co1 129.1(3) . . ?
C7 C6 C5 114.9(5) . . ?
C7 C6 H6A 108.6 . . ?
C5 C6 H6A 108.6 . . ?
C7 C6 H6B 108.6 . . ?
C5 C6 H6B 108.6 . . ?
H6A C6 H6B 107.5 . . ?
O1 C7 C6 108.7(4) . . ?
O1 C7 H7A 109.9 . . ?
C6 C7 H7A 109.9 . . ?
O1 C7 H7B 109.9 . . ?
C6 C7 H7B 109.9 . . ?
H7A C7 H7B 108.3 . . ?
O1 C8 C9 108.9(4) . . ?
O1 C8 H8A 109.9 . . ?
C9 C8 H8A 109.9 . . ?
O1 C8 H8B 109.9 . . ?
C9 C8 H8B 109.9 . . ?
H8A C8 H8B 108.3 . . ?
C10 C9 C8 115.2(4) . . ?
C10 C9 H9A 108.5 . . ?
C8 C9 H9A 108.5 . . ?
C10 C9 H9B 108.5 . . ?
C8 C9 H9B 108.5 . . ?
H9A C9 H9B 107.5 . . ?
C11 C10 C14 107.2(5) . . ?
C11 C10 C9 127.7(5) . . ?
C14 C10 C9 125.0(5) . . ?
C11 C10 Co2 69.8(3) . . ?
C14 C10 Co2 70.5(3) . . ?
C9 C10 Co2 127.7(4) . . ?
C12 C11 C10 108.2(5) . . ?
C12 C11 Co2 68.8(3) . . ?
C10 C11 Co2 70.1(3) . . ?
C12 C11 H11 125.9 . . ?
C10 C11 H11 125.9 . . ?
Co2 C11 H11 125.9 . . ?
C11 C12 C13 108.6(5) . . ?
C11 C12 Co2 71.1(3) . . ?
C13 C12 Co2 71.0(3) . . ?
C11 C12 H12 125.7 . . ?
C13 C12 H12 125.7 . . ?
Co2 C12 H12 125.7 . . ?
C14 C13 C12 107.1(5) . . ?
C14 C13 Co2 70.8(3) . . ?
C12 C13 Co2 68.3(3) . . ?
C14 C13 H13 126.5 . . ?
C12 C13 H13 126.5 . . ?
Co2 C13 H13 126.5 . . ?
C13 C14 C10 108.8(5) . . ?
C13 C14 Co2 69.6(3) . . ?
C10 C14 Co2 69.2(3) . . ?
C13 C14 H14 125.6 . . ?
C10 C14 H14 125.6 . . ?
Co2 C14 H14 125.6 . . ?
C16 C15 B5 111.4(4) . . ?
C16 C15 B4 111.2(4) . . ?
B5 C15 B4 61.6(3) . . ?
C16 C15 B3 62.2(3) . . ?
B5 C15 B3 113.3(4) . . ?
B4 C15 B3 62.0(3) . . ?
C16 C15 B6 61.5(3) . . ?
B5 C15 B6 62.9(3) . . ?
B4 C15 B6 113.8(4) . . ?
B3 C15 B6 114.8(4) . . ?
C16 C15 Se1 113.7(3) . . ?
B5 C15 Se1 124.6(3) . . ?
B4 C15 Se1 124.3(3) . . ?
B3 C15 Se1 115.2(3) . . ?
B6 C15 Se1 115.6(3) . . ?
C15 C16 B7 112.0(4) . . ?
C15 C16 B11 112.7(4) . . ?
B7 C16 B11 63.1(3) . . ?
C15 C16 B6 62.3(3) . . ?
B7 C16 B6 114.7(4) . . ?
B11 C16 B6 62.5(3) . . ?
C15 C16 B3 61.7(3) . . ?
B7 C16 B3 62.5(3) . . ?
B11 C16 B3 115.0(4) . . ?
B6 C16 B3 115.1(4) . . ?
C15 C16 Se2 113.1(3) . . ?
B7 C16 Se2 123.8(3) . . ?
B11 C16 Se2 123.3(3) . . ?
B6 C16 Se2 115.0(3) . . ?
B3 C16 Se2 115.2(3) . . ?
C15 B3 C16 56.1(3) . . ?
C15 B3 B8 104.9(4) . . ?
C16 B3 B8 104.3(4) . . ?
C15 B3 B4 58.6(3) . . ?
C16 B3 B4 103.7(4) . . ?
B8 B3 B4 60.6(3) . . ?
C15 B3 B7 103.9(4) . . ?
C16 B3 B7 58.0(3) . . ?
B8 B3 B7 60.6(3) . . ?
B4 B3 B7 108.6(4) . . ?
C15 B3 H3A 125.1 . . ?
C16 B3 H3A 125.7 . . ?
B8 B3 H3A 122.4 . . ?
B4 B3 H3A 121.9 . . ?
B7 B3 H3A 122.1 . . ?
C15 B4 B5 59.1(3) . . ?
C15 B4 B3 59.4(3) . . ?
B5 B4 B3 109.2(4) . . ?
C15 B4 B9 103.8(4) . . ?
B5 B4 B9 59.0(4) . . ?
B3 B4 B9 107.9(4) . . ?
C15 B4 B8 104.7(4) . . ?
B5 B4 B8 108.3(5) . . ?
B3 B4 B8 59.6(3) . . ?
B9 B4 B8 60.5(4) . . ?
C15 B4 H4A 124.8 . . ?
B5 B4 H4A 121.1 . . ?
B3 B4 H4A 121.0 . . ?
B9 B4 H4A 123.0 . . ?
B8 B4 H4A 122.3 . . ?
C15 B5 B9 105.7(4) . . ?
C15 B5 B4 59.3(3) . . ?
B9 B5 B4 61.3(4) . . ?
C15 B5 B6 59.2(3) . . ?
B9 B5 B6 107.0(5) . . ?
B4 B5 B6 108.9(4) . . ?
C15 B5 B10 103.8(4) . . ?
B9 B5 B10 59.5(4) . . ?
B4 B5 B10 108.4(5) . . ?
B6 B5 B10 58.3(3) . . ?
C15 B5 H5 124.3 . . ?
B9 B5 H5 122.1 . . ?
B4 B5 H5 120.3 . . ?
B6 B5 H5 122.0 . . ?
B10 B5 H5 123.5 . . ?
C16 B6 C15 56.1(3) . . ?
C16 B6 B10 104.4(4) . . ?
C15 B6 B10 105.1(4) . . ?
C16 B6 B11 58.6(3) . . ?
C15 B6 B11 104.5(4) . . ?
B10 B6 B11 60.5(3) . . ?
C16 B6 B5 103.1(4) . . ?
C15 B6 B5 57.9(3) . . ?
B10 B6 B5 61.2(4) . . ?
B11 B6 B5 108.9(4) . . ?
C16 B6 H6 125.7 . . ?
C15 B6 H6 125.1 . . ?
B10 B6 H6 122.2 . . ?
B11 B6 H6 121.6 . . ?
B5 B6 H6 122.2 . . ?
C16 B7 B3 59.6(3) . . ?
C16 B7 B12 103.5(4) . . ?
B3 B7 B12 107.1(5) . . ?
C16 B7 B11 58.7(3) . . ?
B3 B7 B11 109.1(4) . . ?
B12 B7 B11 59.7(4) . . ?
C16 B7 B8 104.4(4) . . ?
B3 B7 B8 59.3(3) . . ?
B12 B7 B8 59.8(4) . . ?
B11 B7 B8 108.3(4) . . ?
C16 B7 H7 124.9 . . ?
B3 B7 H7 121.2 . . ?
B12 B7 H7 123.3 . . ?
B11 B7 H7 120.9 . . ?
B8 B7 H7 122.6 . . ?
B3 B8 B12 107.8(4) . . ?
B3 B8 B4 59.8(3) . . ?
B12 B8 B4 107.2(5) . . ?
B3 B8 B7 60.1(3) . . ?
B12 B8 B7 59.9(4) . . ?
B4 B8 B7 107.5(4) . . ?
B3 B8 B9 107.3(4) . . ?
B12 B8 B9 59.4(4) . . ?
B4 B8 B9 59.6(4) . . ?
B7 B8 B9 107.2(5) . . ?
B3 B8 H8 121.8 . . ?
B12 B8 H8 122.0 . . ?
B4 B8 H8 122.2 . . ?
B7 B8 H8 122.0 . . ?
B9 B8 H8 122.4 . . ?
B5 B9 B10 62.2(4) . . ?
B5 B9 B12 109.2(5) . . ?
B10 B9 B12 59.5(4) . . ?
B5 B9 B4 59.7(3) . . ?
B10 B9 B4 109.2(4) . . ?
B12 B9 B4 107.9(5) . . ?
B5 B9 B8 108.3(4) . . ?
B10 B9 B8 108.2(5) . . ?
B12 B9 B8 59.9(4) . . ?
B4 B9 B8 59.9(3) . . ?
B5 B9 H9 120.7 . . ?
B10 B9 H9 120.8 . . ?
B12 B9 H9 121.8 . . ?
B4 B9 H9 121.7 . . ?
B8 B9 H9 121.9 . . ?
B12 B10 B6 108.5(5) . . ?
B12 B10 B9 60.6(4) . . ?
B6 B10 B9 107.9(5) . . ?
B12 B10 B11 60.4(4) . . ?
B6 B10 B11 60.5(3) . . ?
B9 B10 B11 109.0(5) . . ?
B12 B10 B5 107.0(5) . . ?
B6 B10 B5 60.5(3) . . ?
B9 B10 B5 58.3(4) . . ?
B11 B10 B5 108.4(4) . . ?
B12 B10 H10 121.6 . . ?
B6 B10 H10 121.2 . . ?
B9 B10 H10 121.9 . . ?
B11 B10 H10 120.9 . . ?
B5 B10 H10 122.5 . . ?
C16 B11 B12 103.5(4) . . ?
C16 B11 B10 103.6(4) . . ?
B12 B11 B10 59.1(4) . . ?
C16 B11 B6 59.0(3) . . ?
B12 B11 B6 106.3(5) . . ?
B10 B11 B6 59.0(3) . . ?
C16 B11 B7 58.2(3) . . ?
B12 B11 B7 60.1(4) . . ?
B10 B11 B7 107.4(5) . . ?
B6 B11 B7 107.8(4) . . ?
C16 B11 H11A 125.3 . . ?
B12 B11 H11A 123.3 . . ?
B10 B11 H11A 123.2 . . ?
B6 B11 H11A 122.0 . . ?
B7 B11 H11A 121.4 . . ?
B10 B12 B9 59.9(4) . . ?
B10 B12 B11 60.5(4) . . ?
B9 B12 B11 108.5(5) . . ?
B10 B12 B8 109.1(5) . . ?
B9 B12 B8 60.7(4) . . ?
B11 B12 B8 109.1(4) . . ?
B10 B12 B7 108.7(4) . . ?
B9 B12 B7 108.5(5) . . ?
B11 B12 B7 60.2(4) . . ?
B8 B12 B7 60.3(4) . . ?
B10 B12 H12A 121.2 . . ?
B9 B12 H12A 121.5 . . ?
B11 B12 H12A 121.2 . . ?
B8 B12 H12A 120.8 . . ?
B7 B12 H12A 121.5 . . ?

loop_
_geom_bond_atom_site_label_1
_geom_bond_atom_site_label_2
_geom_bond_distance
_geom_bond_site_symmetry_2
_geom_bond_publ_flag
Se1 C15 1.978(5) . ?
Se1 Co1 2.3132(9) . ?
Se1 Co2 2.3175(9) . ?
Se2 C16 1.976(5) . ?
Se2 Co2 2.2982(9) . ?
Se2 Co1 2.3090(9) . ?
Co1 C2 2.027(5) . ?
Co1 C3 2.042(5) . ?
Co1 C4 2.064(5) . ?
Co1 C1 2.071(5) . ?
Co1 C5 2.078(5) . ?
Co1 Co2 2.4193(11) . ?
Co2 C12 2.029(5) . ?
Co2 C11 2.059(5) . ?
Co2 C10 2.063(5) . ?
Co2 C13 2.065(5) . ?
Co2 C14 2.080(5) . ?
O1 C7 1.398(6) . ?
O1 C8 1.412(5) . ?
C1 C5 1.397(7) . ?
C1 C2 1.409(7) . ?
C1 H1 0.9800 . ?
C2 C3 1.419(7) . ?
C2 H2 0.9800 . ?
C3 C4 1.384(7) . ?
C3 H3 0.9800 . ?
C4 C5 1.435(7) . ?
C4 H4 0.9800 . ?
C5 C6 1.508(7) . ?
C6 C7 1.507(7) . ?
C6 H6A 0.9700 . ?
C6 H6B 0.9700 . ?
C7 H7A 0.9700 . ?
C7 H7B 0.9700 . ?
C8 C9 1.504(6) . ?
C8 H8A 0.9700 . ?
C8 H8B 0.9700 . ?
C9 C10 1.502(6) . ?
C9 H9A 0.9700 . ?
C9 H9B 0.9700 . ?
C10 C11 1.414(7) . ?
C10 C14 1.425(7) . ?
C11 C12 1.401(7) . ?
C11 H11 0.9800 . ?
C12 C13 1.426(7) . ?
C12 H12 0.9800 . ?
C13 C14 1.401(7) . ?
C13 H13 0.9800 . ?
C14 H14 0.9800 . ?
C15 C16 1.620(6) . ?
C15 B5 1.703(7) . ?
C15 B4 1.705(7) . ?
C15 B3 1.719(7) . ?
C15 B6 1.728(7) . ?
C16 B7 1.698(7) . ?
C16 B11 1.707(7) . ?
C16 B6 1.715(7) . ?
C16 B3 1.726(7) . ?
B3 B8 1.762(8) . ?
B3 B4 1.764(8) . ?
B3 B7 1.775(8) . ?
B3 H3A 1.1000 . ?
B4 B5 1.744(9) . ?
B4 B9 1.773(9) . ?
B4 B8 1.779(8) . ?
B4 H4A 1.1000 . ?
B5 B9 1.733(9) . ?
B5 B6 1.790(9) . ?
B5 B10 1.802(9) . ?
B5 H5 1.1000 . ?
B6 B10 1.748(8) . ?
B6 B11 1.774(8) . ?
B6 H6 1.1000 . ?
B7 B12 1.779(9) . ?
B7 B11 1.781(9) . ?
B7 B8 1.786(9) . ?
B7 H7 1.1000 . ?
B8 B12 1.776(10) . ?
B8 B9 1.789(10) . ?
B8 H8 1.1000 . ?
B9 B10 1.754(10) . ?
B9 B12 1.767(10) . ?
B9 H9 1.1000 . ?
B10 B12 1.747(9) . ?
B10 B11 1.773(9) . ?
B10 H10 1.1000 . ?
B11 B12 1.771(9) . ?
B11 H11A 1.1000 . ?
B12 H12A 1.1000 . ?
